data_1542784
loop_
_publ_author_name
'Dubey, Ritesh'
'Desiraju, Gautam R.'

_publ_section_title
;
 Combinatorial selection of molecular conformations and supramolecular
 synthons in quercetin cocrystal landscapes: a route to ternary solids
;
_journal_issue 4
_journal_name_full IUCrJ
_journal_page_first 402
_journal_page_last 408
_journal_paper_doi 10.1107/S2052252515009884
_journal_volume 2
_journal_year 2015
_chemical_formula_sum 'C39 H46 N6 O7'
_chemical_formula_weight 710.82
_chemical_name_systematic
;
 ?
;
_space_group_crystal_system monoclinic
_space_group_IT_number 7
_space_group_name_Hall 'P -2yc'
_space_group_name_H-M_alt 'P 1 c 1'
_symmetry_space_group_name_Hall 'P -2yc'
_symmetry_space_group_name_H-M 'P 1 c 1'
_atom_sites_solution_hydrogens mixed
_audit_creation_method SHELXL-2013
_audit_update_record
;
2015-06-11 # Formatted by IUCr publCIF system
;
_cell_angle_alpha 90
_cell_angle_beta 93.554(7)
_cell_angle_gamma 90
_cell_formula_units_Z 2
_cell_length_a 9.0760(13)
_cell_length_b 8.9616(13)
_cell_length_c 22.501(3)
_cell_measurement_temperature 150(2)
_cell_volume 1826.6(4)
_computing_structure_refinement 'SHELXL-2013 (Sheldrick, 2013)'
_diffrn_ambient_temperature 150(2)
_diffrn_measured_fraction_theta_full 0.998
_diffrn_measured_fraction_theta_max 0.998
_diffrn_radiation_type MoK\a
_diffrn_radiation_wavelength 0.71073
_diffrn_reflns_av_R_equivalents 0.0621
_diffrn_reflns_av_unetI/netI 0.0760
_diffrn_reflns_laue_measured_fraction_full 0.998
_diffrn_reflns_laue_measured_fraction_max 0.998
_diffrn_reflns_limit_h_max 11
_diffrn_reflns_limit_h_min -11
_diffrn_reflns_limit_k_max 11
_diffrn_reflns_limit_k_min -11
_diffrn_reflns_limit_l_max 29
_diffrn_reflns_limit_l_min -29
_diffrn_reflns_number 18413
_diffrn_reflns_point_group_measured_fraction_full 0.996
_diffrn_reflns_point_group_measured_fraction_max 0.994
_diffrn_reflns_theta_full 25.242
_diffrn_reflns_theta_max 27.485
_diffrn_reflns_theta_min 3.198
_exptl_absorpt_coefficient_mu 0.090
_exptl_absorpt_correction_T_max 1.000
_exptl_absorpt_correction_T_min 0.728
_exptl_absorpt_correction_type multi-scan
_exptl_absorpt_process_details 'Jacobson, R. (1998) Private communication'
_exptl_crystal_colour Yellow
_exptl_crystal_density_diffrn 1.292
_exptl_crystal_description Plate
_exptl_crystal_F_000 756
_exptl_crystal_size_max 0.450
_exptl_crystal_size_mid 0.250
_exptl_crystal_size_min 0.200
_refine_diff_density_max 0.248
_refine_diff_density_min -0.268
_refine_diff_density_rms 0.052
_refine_ls_abs_structure_details
;
 Flack x determined using 2448 quotients [(I+)-(I-)]/[(I+)+(I-)]
 (Parsons and Flack (2004), Acta Cryst. A60, s61).
;
_refine_ls_abs_structure_Flack 0.5(8)
_refine_ls_extinction_method none
_refine_ls_goodness_of_fit_ref 1.036
_refine_ls_hydrogen_treatment mixed
_refine_ls_matrix_type full
_refine_ls_number_parameters 489
_refine_ls_number_reflns 8351
_refine_ls_number_restraints 2
_refine_ls_restrained_S_all 1.035
_refine_ls_R_factor_all 0.0824
_refine_ls_R_factor_gt 0.0579
_refine_ls_shift/su_max 0.000
_refine_ls_shift/su_mean 0.000
_refine_ls_structure_factor_coef Fsqd
_refine_ls_weighting_details
;
 w=1/[\s^2^(Fo^2^)+(0.0535P)^2^+0.2309P]
 where P=(Fo^2^+2Fc^2^)/3
;
_refine_ls_weighting_scheme calc
_refine_ls_wR_factor_gt 0.1202
_refine_ls_wR_factor_ref 0.1304
_reflns_Friedel_coverage 0.989
_reflns_friedel_fraction_full 0.994
_reflns_friedel_fraction_max 0.990
_reflns_number_gt 6243
_reflns_number_total 8351
_reflns_threshold_expression 'I > 2\s(I)'
_cod_data_source_file lc5063.cif
_cod_data_source_block QTMP_I
_cod_depositor_comments
;
The following automatic conversions were performed:

'_exptl_absorpt_correction_type' value 'Multi-scan' changed to
'multi-scan' according to
/usr/data/users/saulius/automatic-downloads/current/IUCr/lib/dictionaries/cif_core.dic
dictionary named 'cif_core.dic' version 2.4.2 from 2011-04-26.

Automatic conversion script
Id: cif_fix_values 4287 2015-11-16 14:04:37Z antanas 
;
_cod_original_cell_volume 1826.6(5)
_cod_database_code 1542784
_publcif_datablock.id {536dd0c5-5881-4912-b01f-9bb13fdacd8d}

_shelx_space_group_comment
;
The symmetry employed for this shelxl refinement is uniquely defined
by the following loop, which should always be used as a source of
symmetry information in preference to the above space-group names.
They are only intended as comments.
;
_shelx_estimated_absorpt_t_min 0.961
_shelx_estimated_absorpt_t_max 0.982
_shelxl_version_number 2013-2

loop_
_space_group_symop_operation_xyz
'x, y, z'
'x, -y, z+1/2'

loop_
_atom_site_label
_atom_site_type_symbol
_atom_site_fract_x
_atom_site_fract_y
_atom_site_fract_z
_atom_site_U_iso_or_equiv
_atom_site_adp_type
_atom_site_occupancy
_atom_site_site_symmetry_order
_atom_site_calc_flag
_atom_site_refinement_flags_posn
_atom_site_refinement_flags_adp
C8 C 0.8826(4) 0.0812(4) 0.34550(18) 0.0178(8) Uani 1 1 d . .
C7 C 0.8760(4) 0.1576(4) 0.40202(18) 0.0188(8) Uani 1 1 d . .
C6 C 0.7651(4) 0.1067(4) 0.44070(18) 0.0173(8) Uani 1 1 d . .
C5 C 0.7471(4) 0.1733(4) 0.49676(18) 0.0192(9) Uani 1 1 d . .
C4 C 0.6421(4) 0.1195(5) 0.53268(18) 0.0208(9) Uani 1 1 d . .
H4 H 0.6298 0.1642 0.5703 0.025 Uiso 1 1 calc R U
C3 C 0.5531(4) -0.0018(4) 0.51364(19) 0.0207(9) Uani 1 1 d . .
C2 C 0.5669(4) -0.0684(4) 0.45846(19) 0.0194(9) Uani 1 1 d . .
H2 H 0.5054 -0.1494 0.4455 0.023 Uiso 1 1 calc R U
C1 C 0.6740(4) -0.0121(4) 0.42305(17) 0.0165(8) Uani 1 1 d . .
C9 C 0.7902(4) -0.0340(4) 0.33065(17) 0.0179(8) Uani 1 1 d . .
C10 C 0.7822(4) -0.1252(4) 0.27634(18) 0.0178(8) Uani 1 1 d . .
C15 C 0.6794(4) -0.2409(4) 0.26898(18) 0.0183(9) Uani 1 1 d . .
H15 H 0.6116 -0.2591 0.2987 0.022 Uiso 1 1 calc R U
C14 C 0.6764(4) -0.3296(4) 0.21811(18) 0.0212(9) Uani 1 1 d . .
H14 H 0.6070 -0.4088 0.2136 0.025 Uiso 1 1 calc R U
C13 C 0.7731(4) -0.3039(4) 0.17409(18) 0.0194(9) Uani 1 1 d . .
C12 C 0.8752(4) -0.1868(5) 0.18089(18) 0.0197(9) Uani 1 1 d . .
C11 C 0.8797(4) -0.0996(4) 0.23135(18) 0.0196(9) Uani 1 1 d . .
H11 H 0.9497 -0.0210 0.2358 0.024 Uiso 1 1 calc R U
C17 C 0.1359(4) -0.7608(4) 0.00901(18) 0.0212(9) Uani 1 1 d . .
C18 C 0.0318(4) -0.6470(4) 0.00060(18) 0.0217(9) Uani 1 1 d . .
C19 C 0.2157(4) -0.4706(4) 0.01387(19) 0.0218(9) Uani 1 1 d . .
C20 C 0.3211(4) -0.5838(4) 0.02283(19) 0.0197(9) Uani 1 1 d . .
C21 C 0.0943(5) -0.9237(5) 0.0057(2) 0.0322(11) Uani 1 1 d . .
H21A H 0.1831 -0.9850 0.0128 0.048 Uiso 1 1 calc R U
H21B H 0.0483 -0.9460 -0.0339 0.048 Uiso 1 1 calc R U
H21C H 0.0245 -0.9460 0.0360 0.048 Uiso 1 1 calc R U
C22 C -0.1297(5) -0.6791(5) -0.0131(2) 0.0336(11) Uani 1 1 d . .
H22A H -0.1841 -0.5849 -0.0173 0.050 Uiso 1 1 calc R U
H22B H -0.1678 -0.7376 0.0194 0.050 Uiso 1 1 calc R U
H22C H -0.1421 -0.7358 -0.0503 0.050 Uiso 1 1 calc R U
C23 C 0.2557(5) -0.3083(5) 0.0160(2) 0.0364(12) Uani 1 1 d . .
H23A H 0.1663 -0.2480 0.0089 0.055 Uiso 1 1 calc R U
H23B H 0.3247 -0.2866 -0.0146 0.055 Uiso 1 1 calc R U
H23C H 0.3023 -0.2842 0.0553 0.055 Uiso 1 1 calc R U
C24 C 0.4811(5) -0.5516(5) 0.0378(2) 0.0340(12) Uani 1 1 d . .
H24A H 0.5357 -0.6457 0.0419 0.051 Uiso 1 1 calc R U
H24B H 0.4917 -0.4960 0.0753 0.051 Uiso 1 1 calc R U
H24C H 0.5205 -0.4920 0.0059 0.051 Uiso 1 1 calc R U
C25 C 0.1021(4) -0.7706(5) 0.16296(19) 0.0223(9) Uani 1 1 d . .
C26 C 0.1997(5) -0.6507(5) 0.17205(19) 0.0247(10) Uani 1 1 d . .
C27 C 0.3955(5) -0.8129(5) 0.18152(19) 0.0256(10) Uani 1 1 d . .
C28 C 0.2988(4) -0.9346(5) 0.17448(19) 0.0235(9) Uani 1 1 d . .
C29 C -0.0621(5) -0.7496(5) 0.1536(2) 0.0308(11) Uani 1 1 d . .
H29A H -0.1100 -0.8471 0.1483 0.046 Uiso 1 1 calc R U
H29B H -0.0839 -0.6885 0.1180 0.046 Uiso 1 1 calc R U
H29C H -0.0993 -0.6994 0.1883 0.046 Uiso 1 1 calc R U
C30 C 0.1467(5) -0.4917(5) 0.1725(2) 0.0334(11) Uani 1 1 d . .
H30A H 0.2314 -0.4247 0.1793 0.050 Uiso 1 1 calc R U
H30B H 0.0792 -0.4786 0.2045 0.050 Uiso 1 1 calc R U
H30C H 0.0949 -0.4682 0.1342 0.050 Uiso 1 1 calc R U
C31 C 0.5587(5) -0.8347(6) 0.1902(2) 0.0387(12) Uani 1 1 d . .
H31A H 0.6075 -0.7373 0.1939 0.058 Uiso 1 1 calc R U
H31B H 0.5943 -0.8883 0.1559 0.058 Uiso 1 1 calc R U
H31C H 0.5813 -0.8930 0.2265 0.058 Uiso 1 1 calc R U
C32 C 0.3506(5) -1.0937(5) 0.1778(2) 0.0307(11) Uani 1 1 d . .
H32A H 0.2656 -1.1607 0.1720 0.046 Uiso 1 1 calc R U
H32B H 0.4008 -1.1124 0.2169 0.046 Uiso 1 1 calc R U
H32C H 0.4193 -1.1119 0.1467 0.046 Uiso 1 1 calc R U
C33 C 0.1360(4) -0.4939(5) 0.33381(18) 0.0194(9) Uani 1 1 d . .
C34 C 0.2339(5) -0.3767(4) 0.34738(19) 0.0234(9) Uani 1 1 d . .
C35 C 0.4258(4) -0.5416(5) 0.35798(19) 0.0228(9) Uani 1 1 d . .
C36 C 0.3282(4) -0.6607(5) 0.34293(18) 0.0206(9) Uani 1 1 d . .
C37 C -0.0261(4) -0.4677(5) 0.3212(2) 0.0276(10) Uani 1 1 d . .
H37A H -0.0757 -0.5631 0.3127 0.041 Uiso 1 1 calc R U
H37B H -0.0413 -0.4016 0.2867 0.041 Uiso 1 1 calc R U
H37C H -0.0672 -0.4212 0.3559 0.041 Uiso 1 1 calc R U
C38 C 0.1830(5) -0.2162(5) 0.3490(2) 0.0351(12) Uani 1 1 d . .
H38A H 0.2677 -0.1513 0.3591 0.053 Uiso 1 1 calc R U
H38B H 0.1100 -0.2052 0.3790 0.053 Uiso 1 1 calc R U
H38C H 0.1382 -0.1881 0.3098 0.053 Uiso 1 1 calc R U
C39 C 0.5891(5) -0.5679(6) 0.3714(2) 0.0379(12) Uani 1 1 d . .
H39A H 0.6381 -0.4725 0.3806 0.057 Uiso 1 1 calc R U
H39B H 0.6314 -0.6129 0.3366 0.057 Uiso 1 1 calc R U
H39C H 0.6034 -0.6352 0.4056 0.057 Uiso 1 1 calc R U
C40 C 0.3784(5) -0.8203(5) 0.3413(2) 0.0325(11) Uani 1 1 d . .
H40A H 0.2939 -0.8847 0.3302 0.049 Uiso 1 1 calc R U
H40B H 0.4210 -0.8493 0.3807 0.049 Uiso 1 1 calc R U
H40C H 0.4531 -0.8311 0.3120 0.049 Uiso 1 1 calc R U
N1 N 0.1852(3) -0.6341(4) 0.33125(15) 0.0195(8) Uani 1 1 d . .
N2 N 0.3779(4) -0.4011(4) 0.35994(16) 0.0267(9) Uani 1 1 d . .
N3 N 0.1536(4) -0.9117(4) 0.16417(15) 0.0212(8) Uani 1 1 d . .
N4 N 0.3448(4) -0.6726(4) 0.18067(17) 0.0275(9) Uani 1 1 d . .
N5 N 0.0719(4) -0.5037(4) 0.00323(16) 0.0228(8) Uani 1 1 d . .
N6 N 0.2791(4) -0.7272(4) 0.02058(16) 0.0214(8) Uani 1 1 d . .
O1 O 0.4539(3) -0.0475(3) 0.55180(14) 0.0277(7) Uani 1 1 d . .
O2 O 0.8306(3) 0.2913(3) 0.51516(13) 0.0245(7) Uani 1 1 d . .
O3 O 0.9630(3) 0.2626(3) 0.41560(13) 0.0248(7) Uani 1 1 d . .
O4 O 0.9866(3) 0.1288(3) 0.30917(13) 0.0245(7) Uani 1 1 d . .
O5 O 0.9684(3) -0.1615(3) 0.13575(13) 0.0283(7) Uani 1 1 d . .
O6 O 0.7690(3) -0.3954(3) 0.12499(13) 0.0250(7) Uani 1 1 d . .
O7 O 0.6863(3) -0.0799(3) 0.36924(12) 0.0181(6) Uani 1 1 d . .
H1O H 0.398(6) -0.144(7) 0.538(3) 0.066(18) Uiso 1 1 d . .
H4O H 1.034(5) 0.206(6) 0.324(2) 0.036(14) Uiso 1 1 d . .
H6O H 0.808(6) -0.356(6) 0.095(3) 0.045(16) Uiso 1 1 d . .
H5O H 1.034(6) -0.060(7) 0.145(3) 0.067(19) Uiso 1 1 d . .
H2O H 0.906(5) 0.305(5) 0.489(2) 0.031(13) Uiso 1 1 d . .

loop_
_atom_site_aniso_label
_atom_site_aniso_U_11
_atom_site_aniso_U_22
_atom_site_aniso_U_33
_atom_site_aniso_U_23
_atom_site_aniso_U_13
_atom_site_aniso_U_12
C8 0.0118(19) 0.017(2) 0.025(2) 0.0009(17) 0.0042(16) 0.0017(16)
C7 0.017(2) 0.015(2) 0.024(2) 0.0027(17) -0.0017(16) -0.0014(16)
C6 0.0139(19) 0.0116(19) 0.026(2) 0.0013(16) -0.0001(16) -0.0012(15)
C5 0.014(2) 0.017(2) 0.026(2) 0.0006(16) -0.0021(17) -0.0033(16)
C4 0.018(2) 0.025(2) 0.020(2) -0.0049(17) 0.0033(16) -0.0006(17)
C3 0.015(2) 0.0157(19) 0.031(2) -0.0006(17) 0.0019(17) -0.0046(16)
C2 0.016(2) 0.0137(19) 0.029(2) -0.0024(17) 0.0008(16) -0.0068(16)
C1 0.0131(19) 0.0141(19) 0.022(2) 0.0013(16) -0.0035(15) 0.0034(15)
C9 0.016(2) 0.016(2) 0.022(2) 0.0020(16) 0.0024(17) -0.0001(16)
C10 0.016(2) 0.0113(19) 0.026(2) 0.0012(15) -0.0010(16) 0.0040(15)
C15 0.0128(19) 0.017(2) 0.024(2) 0.0005(16) -0.0002(16) 0.0023(16)
C14 0.021(2) 0.017(2) 0.024(2) 0.0033(17) -0.0057(17) -0.0014(17)
C13 0.019(2) 0.017(2) 0.021(2) -0.0010(17) -0.0040(17) 0.0057(17)
C12 0.017(2) 0.021(2) 0.021(2) 0.0061(17) 0.0022(16) 0.0043(17)
C11 0.014(2) 0.017(2) 0.028(2) 0.0026(17) -0.0004(16) -0.0008(16)
C17 0.018(2) 0.018(2) 0.027(2) -0.0005(18) -0.0005(17) 0.0001(17)
C18 0.017(2) 0.021(2) 0.026(2) 0.0023(18) -0.0015(17) -0.0027(17)
C19 0.023(2) 0.017(2) 0.026(2) 0.0008(17) -0.0009(17) -0.0026(17)
C20 0.016(2) 0.020(2) 0.024(2) 0.0011(17) 0.0038(17) 0.0013(16)
C21 0.027(3) 0.020(2) 0.048(3) 0.001(2) -0.004(2) -0.0021(19)
C22 0.020(2) 0.028(3) 0.052(3) 0.002(2) -0.008(2) -0.0017(19)
C23 0.031(3) 0.020(2) 0.058(3) 0.001(2) -0.004(2) -0.004(2)
C24 0.016(2) 0.033(3) 0.053(3) 0.006(2) -0.001(2) -0.0020(19)
C25 0.021(2) 0.025(2) 0.022(2) 0.0059(18) 0.0060(17) 0.0019(18)
C26 0.024(2) 0.024(2) 0.026(2) 0.0012(18) 0.0033(19) 0.0058(18)
C27 0.018(2) 0.032(3) 0.026(2) 0.0017(19) -0.0010(18) 0.0019(18)
C28 0.022(2) 0.024(2) 0.025(2) 0.0043(19) 0.0049(18) 0.0017(18)
C29 0.023(2) 0.031(3) 0.038(3) 0.008(2) 0.002(2) 0.003(2)
C30 0.034(3) 0.025(2) 0.041(3) 0.000(2) 0.002(2) 0.005(2)
C31 0.018(2) 0.045(3) 0.052(3) -0.001(2) -0.004(2) 0.001(2)
C32 0.025(2) 0.027(3) 0.040(3) 0.008(2) 0.002(2) 0.0074(19)
C33 0.014(2) 0.024(2) 0.020(2) 0.0046(17) 0.0019(16) 0.0013(17)
C34 0.022(2) 0.019(2) 0.029(2) 0.0045(18) -0.0032(18) 0.0016(17)
C35 0.015(2) 0.027(2) 0.027(2) 0.0091(18) -0.0004(17) -0.0009(17)
C36 0.018(2) 0.022(2) 0.022(2) 0.0046(17) 0.0058(17) -0.0008(17)
C37 0.017(2) 0.030(2) 0.036(3) 0.004(2) 0.0008(19) 0.0016(18)
C38 0.036(3) 0.020(2) 0.048(3) 0.006(2) -0.008(2) 0.003(2)
C39 0.017(2) 0.037(3) 0.059(3) 0.014(2) -0.003(2) -0.001(2)
C40 0.027(2) 0.026(2) 0.045(3) 0.007(2) 0.005(2) 0.004(2)
N1 0.0152(17) 0.0218(19) 0.0218(19) 0.0044(14) 0.0030(14) -0.0021(14)
N2 0.0197(19) 0.024(2) 0.036(2) 0.0067(16) -0.0061(16) -0.0060(15)
N3 0.0185(18) 0.0226(19) 0.0226(19) 0.0044(14) 0.0023(15) 0.0023(14)
N4 0.025(2) 0.025(2) 0.031(2) -0.0008(16) -0.0019(17) -0.0034(16)
N5 0.0188(19) 0.0167(18) 0.032(2) 0.0017(15) -0.0032(15) 0.0012(14)
N6 0.0208(18) 0.0178(18) 0.0258(19) 0.0001(15) 0.0032(15) 0.0038(15)
O1 0.0255(17) 0.0279(17) 0.0306(18) -0.0072(14) 0.0108(14) -0.0144(14)
O2 0.0242(16) 0.0227(15) 0.0267(16) -0.0042(12) 0.0025(13) -0.0129(12)
O3 0.0231(15) 0.0219(15) 0.0294(16) -0.0023(13) 0.0016(12) -0.0118(12)
O4 0.0228(16) 0.0242(17) 0.0271(17) -0.0038(13) 0.0072(13) -0.0118(13)
O5 0.0291(17) 0.0273(17) 0.0290(17) -0.0006(14) 0.0057(13) -0.0028(14)
O6 0.0313(17) 0.0238(17) 0.0200(16) -0.0029(13) 0.0006(13) -0.0011(13)
O7 0.0164(14) 0.0160(14) 0.0221(15) -0.0014(12) 0.0016(11) -0.0030(11)

loop_
_atom_type_symbol
_atom_type_description
_atom_type_scat_dispersion_real
_atom_type_scat_dispersion_imag
_atom_type_scat_source
C C 0.0033 0.0016 'International Tables Vol C Tables 4.2.6.8 and 6.1.1.4'
H H 0.0000 0.0000 'International Tables Vol C Tables 4.2.6.8 and 6.1.1.4'
N N 0.0061 0.0033 'International Tables Vol C Tables 4.2.6.8 and 6.1.1.4'
O O 0.0106 0.0060 'International Tables Vol C Tables 4.2.6.8 and 6.1.1.4'

loop_
_geom_angle_atom_site_label_1
_geom_angle_atom_site_label_2
_geom_angle_atom_site_label_3
_geom_angle
O4 C8 C9 122.2(4)
O4 C8 C7 116.7(3)
C9 C8 C7 121.1(3)
O3 C7 C6 122.8(4)
O3 C7 C8 120.6(4)
C6 C7 C8 116.6(3)
C1 C6 C5 118.5(3)
C1 C6 C7 119.6(3)
C5 C6 C7 121.8(3)
O2 C5 C4 119.4(4)
O2 C5 C6 120.7(3)
C4 C5 C6 119.9(4)
C5 C4 C3 119.9(4)
C5 C4 H4 120.0
C3 C4 H4 120.0
O1 C3 C2 122.7(4)
O1 C3 C4 115.8(4)
C2 C3 C4 121.5(4)
C1 C2 C3 117.4(4)
C1 C2 H2 121.3
C3 C2 H2 121.3
O7 C1 C2 116.5(3)
O7 C1 C6 120.9(3)
C2 C1 C6 122.6(4)
C8 C9 O7 120.4(3)
C8 C9 C10 128.7(3)
O7 C9 C10 110.9(3)
C15 C10 C11 118.8(3)
C15 C10 C9 120.6(3)
C11 C10 C9 120.5(3)
C14 C15 C10 120.0(4)
C14 C15 H15 120.0
C10 C15 H15 120.0
C13 C14 C15 120.8(4)
C13 C14 H14 119.6
C15 C14 H14 119.6
O6 C13 C14 119.3(4)
O6 C13 C12 121.3(4)
C14 C13 C12 119.4(4)
C11 C12 O5 121.7(4)
C11 C12 C13 120.0(4)
O5 C12 C13 118.3(4)
C12 C11 C10 120.9(4)
C12 C11 H11 119.5
C10 C11 H11 119.5
N6 C17 C18 120.1(4)
N6 C17 C21 117.5(4)
C18 C17 C21 122.4(4)
N5 C18 C17 121.1(4)
N5 C18 C22 116.8(4)
C17 C18 C22 122.0(4)
N5 C19 C20 120.8(4)
N5 C19 C23 116.7(4)
C20 C19 C23 122.4(4)
N6 C20 C19 119.9(4)
N6 C20 C24 117.5(4)
C19 C20 C24 122.5(4)
C17 C21 H21A 109.5
C17 C21 H21B 109.5
H21A C21 H21B 109.5
C17 C21 H21C 109.5
H21A C21 H21C 109.5
H21B C21 H21C 109.5
C18 C22 H22A 109.5
C18 C22 H22B 109.5
H22A C22 H22B 109.5
C18 C22 H22C 109.5
H22A C22 H22C 109.5
H22B C22 H22C 109.5
C19 C23 H23A 109.5
C19 C23 H23B 109.5
H23A C23 H23B 109.5
C19 C23 H23C 109.5
H23A C23 H23C 109.5
H23B C23 H23C 109.5
C20 C24 H24A 109.5
C20 C24 H24B 109.5
H24A C24 H24B 109.5
C20 C24 H24C 109.5
H24A C24 H24C 109.5
H24B C24 H24C 109.5
N3 C25 C26 120.1(4)
N3 C25 C29 117.4(4)
C26 C25 C29 122.5(4)
N4 C26 C25 121.2(4)
N4 C26 C30 116.9(4)
C25 C26 C30 121.9(4)
N4 C27 C28 121.1(4)
N4 C27 C31 117.5(4)
C28 C27 C31 121.4(4)
N3 C28 C27 120.1(4)
N3 C28 C32 117.1(4)
C27 C28 C32 122.7(4)
C25 C29 H29A 109.5
C25 C29 H29B 109.5
H29A C29 H29B 109.5
C25 C29 H29C 109.5
H29A C29 H29C 109.5
H29B C29 H29C 109.5
C26 C30 H30A 109.5
C26 C30 H30B 109.5
H30A C30 H30B 109.5
C26 C30 H30C 109.5
H30A C30 H30C 109.5
H30B C30 H30C 109.5
C27 C31 H31A 109.5
C27 C31 H31B 109.5
H31A C31 H31B 109.5
C27 C31 H31C 109.5
H31A C31 H31C 109.5
H31B C31 H31C 109.5
C28 C32 H32A 109.5
C28 C32 H32B 109.5
H32A C32 H32B 109.5
C28 C32 H32C 109.5
H32A C32 H32C 109.5
H32B C32 H32C 109.5
N1 C33 C34 120.5(4)
N1 C33 C37 117.7(4)
C34 C33 C37 121.8(4)
N2 C34 C33 121.5(4)
N2 C34 C38 116.6(4)
C33 C34 C38 121.9(4)
N2 C35 C36 121.3(4)
N2 C35 C39 117.3(4)
C36 C35 C39 121.4(4)
N1 C36 C35 120.1(4)
N1 C36 C40 117.3(4)
C35 C36 C40 122.6(4)
C33 C37 H37A 109.5
C33 C37 H37B 109.5
H37A C37 H37B 109.5
C33 C37 H37C 109.5
H37A C37 H37C 109.5
H37B C37 H37C 109.5
C34 C38 H38A 109.5
C34 C38 H38B 109.5
H38A C38 H38B 109.5
C34 C38 H38C 109.5
H38A C38 H38C 109.5
H38B C38 H38C 109.5
C35 C39 H39A 109.5
C35 C39 H39B 109.5
H39A C39 H39B 109.5
C35 C39 H39C 109.5
H39A C39 H39C 109.5
H39B C39 H39C 109.5
C36 C40 H40A 109.5
C36 C40 H40B 109.5
H40A C40 H40B 109.5
C36 C40 H40C 109.5
H40A C40 H40C 109.5
H40B C40 H40C 109.5
C36 N1 C33 118.9(3)
C35 N2 C34 117.7(4)
C28 N3 C25 118.9(4)
C26 N4 C27 118.4(4)
C18 N5 C19 118.6(4)
C20 N6 C17 119.4(3)
C3 O1 H1O 114(3)
C5 O2 H2O 109(3)
C8 O4 H4O 111(3)
C12 O5 H5O 110(3)
C13 O6 H6O 114(4)
C1 O7 C9 121.4(3)

loop_
_geom_bond_atom_site_label_1
_geom_bond_atom_site_label_2
_geom_bond_distance
C8 O4 1.355(5)
C8 C9 1.359(5)
C8 C7 1.449(6)
C7 O3 1.253(5)
C7 C6 1.445(5)
C6 C1 1.391(5)
C6 C5 1.414(6)
C5 O2 1.350(5)
C5 C4 1.374(5)
C4 C3 1.405(6)
C4 H4 0.9500
C3 O1 1.346(5)
C3 C2 1.390(6)
C2 C1 1.389(5)
C2 H2 0.9500
C1 O7 1.365(5)
C9 O7 1.383(4)
C9 C10 1.468(5)
C10 C15 1.398(5)
C10 C11 1.404(6)
C15 C14 1.393(5)
C15 H15 0.9500
C14 C13 1.383(6)
C14 H14 0.9500
C13 O6 1.374(5)
C13 C12 1.402(5)
C12 C11 1.377(6)
C12 O5 1.381(5)
C11 H11 0.9500
C17 N6 1.344(5)
C17 C18 1.395(6)
C17 C21 1.509(6)
C18 N5 1.336(5)
C18 C22 1.507(6)
C19 N5 1.345(5)
C19 C20 1.400(6)
C19 C23 1.499(6)
C20 N6 1.341(5)
C20 C24 1.498(6)
C21 H21A 0.9800
C21 H21B 0.9800
C21 H21C 0.9800
C22 H22A 0.9800
C22 H22B 0.9800
C22 H22C 0.9800
C23 H23A 0.9800
C23 H23B 0.9800
C23 H23C 0.9800
C24 H24A 0.9800
C24 H24B 0.9800
C24 H24C 0.9800
C25 N3 1.347(5)
C25 C26 1.400(6)
C25 C29 1.504(6)
C26 N4 1.334(5)
C26 C30 1.504(6)
C27 N4 1.338(6)
C27 C28 1.403(6)
C27 C31 1.495(6)
C28 N3 1.340(5)
C28 C32 1.502(6)
C29 H29A 0.9800
C29 H29B 0.9800
C29 H29C 0.9800
C30 H30A 0.9800
C30 H30B 0.9800
C30 H30C 0.9800
C31 H31A 0.9800
C31 H31B 0.9800
C31 H31C 0.9800
C32 H32A 0.9800
C32 H32B 0.9800
C32 H32C 0.9800
C33 N1 1.336(5)
C33 C34 1.397(6)
C33 C37 1.500(6)
C34 N2 1.338(5)
C34 C38 1.512(6)
C35 N2 1.333(5)
C35 C36 1.415(6)
C35 C39 1.512(6)
C36 N1 1.330(5)
C36 C40 1.503(6)
C37 H37A 0.9800
C37 H37B 0.9800
C37 H37C 0.9800
C38 H38A 0.9800
C38 H38B 0.9800
C38 H38C 0.9800
C39 H39A 0.9800
C39 H39B 0.9800
C39 H39C 0.9800
C40 H40A 0.9800
C40 H40B 0.9800
C40 H40C 0.9800
O1 H1O 1.03(6)
O2 H2O 0.94(5)
O4 H4O 0.87(5)
O5 H5O 1.10(6)
O6 H6O 0.86(6)
